data_7129650
loop_
_publ_author_name
'Wu, Jia-Wei'
'Long, Bing-Fan'
'Wang, Meng-Fan'
'Young, David James'
'Hu, Fei-Long'
'Mi, Yan'
'Lang, Jian-Ping'

_publ_section_title
;
 Tunable photosalient behaviours within coordination polymers via
 functional molecular prearrangements
;
_journal_name_full 'Chemical Communications'
_journal_paper_doi 10.1039/D1CC07139D
_journal_year 2022
_chemical_formula_sum 'C36 H24 Cd Cl2 N2 O4'
_chemical_formula_weight 731.87
_space_group_crystal_system monoclinic
_space_group_IT_number 15
_space_group_name_Hall '-I 2yc'
_space_group_name_H-M_alt 'I 1 2/c 1'
_atom_sites_solution_hydrogens geom
_audit_creation_method SHELXL-2017/1
_audit_update_record
;
2021-09-30 deposited with the CCDC.	2022-01-24 downloaded from the CCDC.
;
_cell_angle_alpha 90
_cell_angle_beta 97.366(8)
_cell_angle_gamma 90
_cell_formula_units_Z 8
_cell_length_a 17.3731(16)
_cell_length_b 11.8564(12)
_cell_length_c 32.707(4)
_cell_measurement_reflns_used 6250
_cell_measurement_temperature 293(2)
_cell_measurement_theta_max 28.1
_cell_measurement_theta_min 2.21
_cell_volume 6681.5(12)
_computing_structure_refinement 'SHELXL-2017/1 (Sheldrick, 2017)'
_diffrn_ambient_temperature 293(2)
_diffrn_measured_fraction_theta_full 0.998
_diffrn_measured_fraction_theta_max 0.998
_diffrn_measurement_device_type 'CCD area detector'
_diffrn_measurement_method 'phi and omega scans'
_diffrn_radiation_type MoK\a
_diffrn_radiation_wavelength 0.71073
_diffrn_reflns_av_R_equivalents 0.0721
_diffrn_reflns_av_unetI/netI 0.0581
_diffrn_reflns_Laue_measured_fraction_full 0.998
_diffrn_reflns_Laue_measured_fraction_max 0.998
_diffrn_reflns_limit_h_max 20
_diffrn_reflns_limit_h_min -20
_diffrn_reflns_limit_k_max 13
_diffrn_reflns_limit_k_min -14
_diffrn_reflns_limit_l_max 39
_diffrn_reflns_limit_l_min -39
_diffrn_reflns_number 25625
_diffrn_reflns_point_group_measured_fraction_full 0.998
_diffrn_reflns_point_group_measured_fraction_max 0.998
_diffrn_reflns_theta_full 25.242
_diffrn_reflns_theta_max 25.349
_diffrn_reflns_theta_min 3.053
_exptl_absorpt_coefficient_mu 0.854
_exptl_crystal_colour brown
_exptl_crystal_density_diffrn 1.455
_exptl_crystal_description block
_exptl_crystal_F_000 2944
_exptl_crystal_size_max 0.230
_exptl_crystal_size_mid 0.210
_exptl_crystal_size_min 0.170
_refine_diff_density_max 1.074
_refine_diff_density_min -0.702
_refine_diff_density_rms 0.082
_refine_ls_extinction_method none
_refine_ls_goodness_of_fit_ref 1.033
_refine_ls_hydrogen_treatment constr
_refine_ls_matrix_type full
_refine_ls_number_parameters 420
_refine_ls_number_reflns 6111
_refine_ls_number_restraints 109
_refine_ls_restrained_S_all 1.039
_refine_ls_R_factor_all 0.0983
_refine_ls_R_factor_gt 0.0614
_refine_ls_shift/su_max 0.002
_refine_ls_shift/su_mean 0.000
_refine_ls_structure_factor_coef Fsqd
_refine_ls_weighting_details 'w=1/[\s^2^(Fo^2^)+(0.0712P)^2^+18.5130P] where P=(Fo^2^+2Fc^2^)/3'
_refine_ls_weighting_scheme calc
_refine_ls_wR_factor_gt 0.1392
_refine_ls_wR_factor_ref 0.1553
_reflns_Friedel_coverage 0.000
_reflns_number_gt 4259
_reflns_number_total 6111
_reflns_threshold_expression 'I > 2\s(I)'
_cod_data_source_file d1cc07139d7.cif
_cod_data_source_block 4a
_cod_original_sg_symbol_H-M 'I 2/c'
_cod_database_code 7129650
_shelx_shelxl_version_number 2017/1
_shelx_space_group_comment
;
The symmetry employed for this shelxl refinement is uniquely defined
by the following loop, which should always be used as a source of
symmetry information in preference to the above space-group names.
They are only intended as comments.
;
_shelx_estimated_absorpt_t_min 0.828
_shelx_estimated_absorpt_t_max 0.868

loop_
_space_group_symop_operation_xyz
'x, y, z'
'-x, y, -z+1/2'
'x+1/2, y+1/2, z+1/2'
'-x+1/2, y+1/2, -z+1'
'-x, -y, -z'
'x, -y, z-1/2'
'-x+1/2, -y+1/2, -z+1/2'
'x+1/2, -y+1/2, z'

loop_
_atom_site_label
_atom_site_type_symbol
_atom_site_fract_x
_atom_site_fract_y
_atom_site_fract_z
_atom_site_U_iso_or_equiv
_atom_site_adp_type
_atom_site_occupancy
_atom_site_site_symmetry_order
_atom_site_calc_flag
_atom_site_refinement_flags_posn
_atom_site_refinement_flags_adp
_atom_site_refinement_flags_occupancy
_atom_site_disorder_assembly
_atom_site_disorder_group
C1 C 0.6719(4) -0.1971(5) 0.97770(19) 0.0613(16) Uani 1 1 d . . . . .
H1 H 0.661190 -0.245183 0.998719 0.074 Uiso 1 1 calc R U . . .
C2 C 0.6952(4) -0.2436(6) 0.9428(2) 0.080(2) Uani 1 1 d . . . . .
H2 H 0.700067 -0.321451 0.940706 0.096 Uiso 1 1 calc R U . . .
C3 C 0.7111(5) -0.1760(6) 0.9114(2) 0.084(2) Uani 1 1 d . . . . .
C4 C 0.7061(4) -0.0635(6) 0.9172(2) 0.0697(18) Uani 1 1 d . . . . .
H4 H 0.718309 -0.013923 0.896979 0.084 Uiso 1 1 calc R U . . .
C5 C 0.6833(4) -0.0224(6) 0.9529(2) 0.0654(17) Uani 1 1 d . . . . .
H5 H 0.681131 0.055414 0.956227 0.079 Uiso 1 1 calc R U . . .
C6 C 0.6972(8) -0.2209(12) 0.8647(4) 0.066(2) Uani 0.5 1 d . U P A 1
C7 C 0.7386(7) -0.1535(13) 0.8329(4) 0.066(2) Uani 0.5 1 d D U P A 1
C6' C 0.7590(7) -0.2352(12) 0.8824(4) 0.066(2) Uani 0.5 1 d . U P A 2
C7' C 0.7796(8) -0.1750(13) 0.8505(4) 0.066(2) Uani 0.5 1 d . U P A 2
C8 C 0.8062(4) -0.2205(7) 0.81355(18) 0.0678(19) Uani 1 1 d . . . . .
C9 C 0.8335(4) -0.1515(7) 0.7847(2) 0.077(2) Uani 1 1 d . . . . .
C10 C 0.8303(6) -0.0260(8) 0.7849(3) 0.105(3) Uani 1 1 d . . . . .
H10A H 0.857019 0.003002 0.763158 0.157 Uiso 1 1 calc R U . . .
H10B H 0.854774 0.001777 0.810919 0.157 Uiso 1 1 calc R U . . .
H10C H 0.777176 -0.001770 0.780640 0.157 Uiso 1 1 calc R U . . .
C11 C 0.6830(4) -0.1650(7) 0.6886(2) 0.078(2) Uani 1 1 d . . . . .
H11 H 0.697695 -0.120527 0.667468 0.093 Uiso 1 1 calc R U . . .
C12 C 0.6519(5) -0.1123(8) 0.7199(3) 0.101(3) Uani 1 1 d . U . . .
C13 C 0.6426(6) 0.0145(8) 0.7183(4) 0.137(4) Uani 1 1 d . . . . .
H13A H 0.658496 0.045659 0.745149 0.206 Uiso 1 1 calc R U . . .
H13B H 0.589193 0.033019 0.709713 0.206 Uiso 1 1 calc R U . . .
H13C H 0.674208 0.045248 0.699009 0.206 Uiso 1 1 calc R U . . .
C14 C 0.6356(8) -0.1799(10) 0.7521(4) 0.152(4) Uani 1 1 d . U . . .
C15 C 0.6376(8) -0.2973(10) 0.7473(4) 0.166(5) Uani 1 1 d . U . . .
H15 H 0.618230 -0.342373 0.766904 0.200 Uiso 1 1 calc R U . . .
C16 C 0.6572(7) -0.1364(14) 0.8046(4) 0.081(3) Uani 0.5 1 d D U P A 1
C17 C 0.6164(8) -0.2051(14) 0.8354(4) 0.076(2) Uani 0.5 1 d . U P A 1
C16' C 0.5724(8) -0.1171(14) 0.7726(4) 0.081(3) Uani 0.5 1 d . U P A 2
C17' C 0.5637(8) -0.1685(14) 0.8090(4) 0.076(2) Uani 0.5 1 d . U P A 2
C18 C 0.5408(6) -0.1387(9) 0.8499(3) 0.112(3) Uani 1 1 d . . . . .
C19 C 0.5024(4) -0.2073(7) 0.8729(2) 0.082(2) Uani 1 1 d . . . . .
H19 H 0.504540 -0.284972 0.869280 0.098 Uiso 1 1 calc R U . . .
C20 C 0.4600(4) -0.1637(7) 0.9016(2) 0.0720(19) Uani 1 1 d . . . . .
H20 H 0.432864 -0.212949 0.916677 0.086 Uiso 1 1 calc R U . . .
C21 C 0.4921(4) 0.0144(7) 0.8856(2) 0.078(2) Uani 1 1 d . . . . .
H21 H 0.489007 0.091965 0.889249 0.094 Uiso 1 1 calc R U . . .
C22 C 0.5343(6) -0.0264(9) 0.8559(3) 0.110(3) Uani 1 1 d . . . . .
H22 H 0.558473 0.023798 0.839820 0.132 Uiso 1 1 calc R U . . .
C23 C 0.2823(4) 0.0998(6) 0.9048(2) 0.0641(17) Uani 1 1 d . . . . .
C24 C 0.2255(5) 0.1437(7) 0.8703(2) 0.082(2) Uani 1 1 d . . . . .
C25 C 0.1593(6) 0.0858(11) 0.8579(3) 0.121(4) Uani 1 1 d . . . . .
H25 H 0.149132 0.018967 0.871049 0.145 Uiso 1 1 calc R U . . .
C26 C 0.1071(6) 0.1256(14) 0.8258(4) 0.157(5) Uani 1 1 d . U . . .
C27 C 0.1237(8) 0.2237(14) 0.8055(4) 0.175(5) Uani 1 1 d . U . . .
H27 H 0.088999 0.251506 0.783859 0.210 Uiso 1 1 calc R U . . .
C28 C 0.1892(9) 0.2770(13) 0.8173(4) 0.195(6) Uani 1 1 d . U . . .
H28 H 0.200933 0.341839 0.803335 0.234 Uiso 1 1 calc R U . . .
C29 C 0.2407(7) 0.2394(9) 0.8498(4) 0.141(4) Uani 1 1 d . . . . .
H29 H 0.286171 0.279363 0.857733 0.169 Uiso 1 1 calc R U . . .
C30 C 0.5560(4) 0.1871(5) 0.99081(19) 0.0558(15) Uani 1 1 d . . . . .
C31 C 0.5527(3) 0.3059(5) 0.97513(19) 0.0544(14) Uani 1 1 d . . . . .
C32 C 0.4889(4) 0.3446(6) 0.9492(2) 0.0638(16) Uani 1 1 d . . . . .
H32 H 0.447718 0.296589 0.940443 0.077 Uiso 1 1 calc R U . . .
C33 C 0.4875(4) 0.4549(7) 0.9368(2) 0.078(2) Uani 1 1 d . . . . .
C34 C 0.5478(5) 0.5269(7) 0.9495(3) 0.094(3) Uani 1 1 d . . . . .
H34 H 0.545969 0.601852 0.941080 0.112 Uiso 1 1 calc R U . . .
C35 C 0.6095(5) 0.4872(6) 0.9744(3) 0.090(3) Uani 1 1 d . . . . .
H35 H 0.650432 0.535654 0.983191 0.108 Uiso 1 1 calc R U . . .
C36 C 0.6135(4) 0.3785(6) 0.9870(2) 0.0706(18) Uani 1 1 d . . . . .
H36 H 0.657332 0.352594 1.003722 0.085 Uiso 1 1 calc R U . . .
Cd1 Cd 0.39289(2) 0.01629(3) 0.96241(2) 0.05031(17) Uani 1 1 d . . . . .
Cl1 Cl 0.40720(16) 0.5065(2) 0.90547(9) 0.1274(10) Uani 1 1 d . . . . .
Cl2 Cl 0.0263(2) 0.0471(6) 0.80927(16) 0.283(3) Uani 1 1 d . . . . .
N1 N 0.4560(3) -0.0526(5) 0.90902(16) 0.0632(14) Uani 1 1 d . . . . .
N2 N 0.6640(3) -0.0877(4) 0.98279(14) 0.0554(12) Uani 1 1 d . . . . .
O1 O 0.3386(3) 0.1592(4) 0.91849(16) 0.0797(13) Uani 1 1 d . . . . .
O2 O 0.2721(3) 0.0012(4) 0.91750(16) 0.0770(13) Uani 1 1 d . . . . .
O3 O 0.5006(3) 0.1241(4) 0.98179(18) 0.0938(16) Uani 1 1 d . . . . .
O4 O 0.6164(3) 0.1582(4) 1.01355(14) 0.0662(11) Uani 1 1 d . . . . .

loop_
_atom_site_aniso_label
_atom_site_aniso_U_11
_atom_site_aniso_U_22
_atom_site_aniso_U_33
_atom_site_aniso_U_23
_atom_site_aniso_U_13
_atom_site_aniso_U_12
C1 0.085(4) 0.053(4) 0.051(4) -0.002(3) 0.027(3) -0.003(3)
C2 0.107(5) 0.057(4) 0.088(5) -0.016(4) 0.055(4) -0.005(4)
C3 0.126(6) 0.061(5) 0.078(5) -0.019(4) 0.057(5) -0.012(4)
C4 0.085(5) 0.076(5) 0.054(4) 0.006(3) 0.032(3) 0.005(4)
C5 0.090(5) 0.055(4) 0.056(4) 0.002(3) 0.027(3) 0.009(3)
C6 0.068(5) 0.089(6) 0.045(5) -0.014(4) 0.015(4) 0.003(5)
C7 0.064(6) 0.096(6) 0.041(5) -0.021(5) 0.013(4) -0.003(5)
C6' 0.068(5) 0.089(6) 0.045(5) -0.014(4) 0.015(4) 0.003(5)
C7' 0.064(6) 0.096(6) 0.041(5) -0.021(5) 0.013(4) -0.003(5)
C8 0.065(4) 0.105(6) 0.035(3) -0.016(4) 0.012(3) -0.010(4)
C9 0.085(5) 0.098(6) 0.052(4) -0.016(4) 0.022(3) 0.002(4)
C10 0.137(8) 0.107(7) 0.077(6) -0.013(5) 0.040(5) -0.007(6)
C11 0.076(5) 0.099(6) 0.058(4) -0.011(4) 0.005(3) -0.004(4)
C12 0.102(6) 0.087(6) 0.127(7) -0.017(5) 0.060(5) 0.008(5)
C13 0.117(8) 0.110(9) 0.196(13) -0.012(8) 0.060(8) 0.016(6)
C14 0.215(8) 0.118(7) 0.154(8) -0.025(6) 0.142(7) -0.006(7)
C15 0.284(12) 0.109(8) 0.141(9) -0.033(7) 0.159(9) -0.018(8)
C16 0.082(5) 0.109(6) 0.060(5) -0.016(5) 0.039(4) 0.002(5)
C17 0.072(5) 0.102(6) 0.058(5) -0.006(5) 0.026(4) 0.011(5)
C16' 0.082(5) 0.109(6) 0.060(5) -0.016(5) 0.039(4) 0.002(5)
C17' 0.072(5) 0.102(6) 0.058(5) -0.006(5) 0.026(4) 0.011(5)
C18 0.139(7) 0.116(8) 0.096(7) -0.049(6) 0.078(6) -0.034(6)
C19 0.086(5) 0.095(6) 0.069(5) -0.024(4) 0.025(4) 0.008(4)
C20 0.079(4) 0.085(6) 0.058(4) -0.001(4) 0.029(3) 0.015(4)
C21 0.082(5) 0.093(6) 0.066(4) 0.000(4) 0.030(4) 0.005(4)
C22 0.133(7) 0.125(8) 0.088(6) -0.020(6) 0.070(6) -0.036(6)
C23 0.075(4) 0.063(5) 0.056(4) 0.009(3) 0.017(3) 0.015(3)
C24 0.087(5) 0.090(6) 0.070(5) 0.013(4) 0.010(4) 0.009(4)
C25 0.103(7) 0.173(11) 0.083(6) 0.026(7) -0.005(5) -0.017(7)
C26 0.102(7) 0.237(14) 0.124(9) 0.039(9) -0.020(7) 0.002(8)
C27 0.144(9) 0.212(13) 0.150(10) 0.056(9) -0.056(8) 0.012(9)
C28 0.182(11) 0.187(12) 0.192(12) 0.111(10) -0.063(10) 0.001(10)
C29 0.152(9) 0.106(8) 0.150(10) 0.065(8) -0.033(8) -0.007(7)
C30 0.071(4) 0.050(4) 0.050(4) -0.004(3) 0.022(3) 0.002(3)
C31 0.059(3) 0.049(4) 0.058(4) 0.001(3) 0.017(3) 0.005(3)
C32 0.066(4) 0.060(4) 0.066(4) 0.001(3) 0.010(3) -0.004(3)
C33 0.073(4) 0.079(6) 0.082(5) 0.021(4) 0.011(4) 0.016(4)
C34 0.116(7) 0.051(4) 0.113(7) 0.028(5) 0.012(5) 0.005(4)
C35 0.085(5) 0.054(5) 0.126(7) 0.029(4) -0.007(5) -0.014(4)
C36 0.064(4) 0.060(5) 0.086(5) 0.008(4) 0.002(3) -0.007(3)
Cd1 0.0615(3) 0.0477(3) 0.0448(2) 0.0003(2) 0.01873(17) 0.0059(2)
Cl1 0.1102(17) 0.132(2) 0.132(2) 0.0457(17) -0.0182(15) 0.0351(14)
Cl2 0.136(3) 0.486(10) 0.204(5) 0.073(5) -0.065(3) -0.083(4)
N1 0.067(3) 0.075(4) 0.051(3) 0.002(3) 0.020(2) 0.016(3)
N2 0.068(3) 0.055(3) 0.045(3) 0.000(2) 0.014(2) 0.007(2)
O1 0.086(3) 0.070(3) 0.082(3) 0.011(3) 0.008(3) 0.001(3)
O2 0.081(3) 0.073(4) 0.075(3) 0.013(3) 0.005(2) -0.001(2)
O3 0.100(4) 0.072(4) 0.108(4) 0.005(3) 0.005(3) -0.031(3)
O4 0.083(3) 0.055(3) 0.063(3) 0.006(2) 0.017(2) 0.010(2)

loop_
_atom_type_symbol
_atom_type_description
_atom_type_scat_dispersion_real
_atom_type_scat_dispersion_imag
_atom_type_scat_source
C C 0.0033 0.0016 'International Tables Vol C Tables 4.2.6.8 and 6.1.1.4'
H H 0.0000 0.0000 'International Tables Vol C Tables 4.2.6.8 and 6.1.1.4'
Cd Cd -0.8075 1.2024 'International Tables Vol C Tables 4.2.6.8 and 6.1.1.4'
Cl Cl 0.1484 0.1585 'International Tables Vol C Tables 4.2.6.8 and 6.1.1.4'
N N 0.0061 0.0033 'International Tables Vol C Tables 4.2.6.8 and 6.1.1.4'
O O 0.0106 0.0060 'International Tables Vol C Tables 4.2.6.8 and 6.1.1.4'

loop_
_geom_angle_atom_site_label_1
_geom_angle_atom_site_label_2
_geom_angle_atom_site_label_3
_geom_angle
_geom_angle_site_symmetry_1
_geom_angle_site_symmetry_3
_geom_angle_publ_flag
N2 C1 C2 123.1(6) . . ?
N2 C1 H1 118.4 . . ?
C2 C1 H1 118.4 . . ?
C3 C2 C1 120.1(7) . . ?
C3 C2 H2 120.0 . . ?
C1 C2 H2 120.0 . . ?
C4 C3 C2 116.9(6) . . ?
C4 C3 C6' 126.6(8) . . ?
C2 C3 C6' 112.4(8) . . ?
C4 C3 C6 117.2(8) . . ?
C2 C3 C6 120.2(8) . . ?
C3 C4 C5 120.2(7) . . ?
C3 C4 H4 119.9 . . ?
C5 C4 H4 119.9 . . ?
N2 C5 C4 123.3(6) . . ?
N2 C5 H5 118.3 . . ?
C4 C5 H5 118.3 . . ?
C7 C6 C3 116.0(10) . . ?
C7 C6 C17 89.1(10) . . ?
C3 C6 C17 122.8(10) . . ?
C6 C7 C16 90.1(10) . . ?
C6 C7 C8 115.6(11) . . ?
C16 C7 C8 118.0(9) . . ?
C7' C6' C3 117.4(12) . . ?
C6' C7' C8 126.2(13) . . ?
C11 C8 C9 119.4(6) 7_646 . ?
C11 C8 C7' 118.0(9) 7_646 . ?
C9 C8 C7' 121.6(9) . . ?
C11 C8 C7 128.1(8) 7_646 . ?
C9 C8 C7 108.0(8) . . ?
C15 C9 C8 117.1(8) 7_646 . ?
C15 C9 C10 117.7(8) 7_646 . ?
C8 C9 C10 125.0(7) . . ?
C9 C10 H10A 109.5 . . ?
C9 C10 H10B 109.5 . . ?
H10A C10 H10B 109.5 . . ?
C9 C10 H10C 109.5 . . ?
H10A C10 H10C 109.5 . . ?
H10B C10 H10C 109.5 . . ?
C12 C11 C8 123.9(8) . 7_646 ?
C12 C11 H11 118.0 . . ?
C8 C11 H11 118.0 7_646 . ?
C11 C12 C14 116.4(9) . . ?
C11 C12 C13 118.5(9) . . ?
C14 C12 C13 125.0(9) . . ?
C12 C13 H13A 109.5 . . ?
C12 C13 H13B 109.5 . . ?
H13A C13 H13B 109.5 . . ?
C12 C13 H13C 109.5 . . ?
H13A C13 H13C 109.5 . . ?
H13B C13 H13C 109.5 . . ?
C12 C14 C15 118.8(9) . . ?
C12 C14 C16' 106.1(11) . . ?
C15 C14 C16' 123.7(11) . . ?
C12 C14 C16 121.7(11) . . ?
C15 C14 C16 112.9(12) . . ?
C9 C15 C14 123.1(9) 7_646 . ?
C9 C15 H15 118.5 7_646 . ?
C14 C15 H15 118.5 . . ?
C17 C16 C7 90.1(11) . . ?
C17 C16 C14 114.7(11) . . ?
C7 C16 C14 125.5(10) . . ?
C16 C17 C6 90.7(10) . . ?
C16 C17 C18 112.8(12) . . ?
C6 C17 C18 123.3(10) . . ?
C17' C16' C14 109.2(13) . . ?
C16' C17' C18 138.8(14) . . ?
C19 C18 C22 117.3(7) . . ?
C19 C18 C17' 124.7(10) . . ?
C22 C18 C17' 113.6(10) . . ?
C19 C18 C17 110.1(10) . . ?
C22 C18 C17 126.5(9) . . ?
C18 C19 C20 120.4(8) . . ?
C18 C19 H19 119.8 . . ?
C20 C19 H19 119.8 . . ?
N1 C20 C19 122.7(7) . . ?
N1 C20 H20 118.7 . . ?
C19 C20 H20 118.7 . . ?
N1 C21 C22 122.3(8) . . ?
N1 C21 H21 118.8 . . ?
C22 C21 H21 118.8 . . ?
C18 C22 C21 120.6(8) . . ?
C18 C22 H22 119.7 . . ?
C21 C22 H22 119.7 . . ?
O1 C23 O2 123.0(6) . . ?
O1 C23 C24 119.2(7) . . ?
O2 C23 C24 117.7(7) . . ?
O1 C23 Cd1 60.0(3) . . ?
O2 C23 Cd1 63.1(3) . . ?
C24 C23 Cd1 175.2(5) . . ?
C25 C24 C29 118.9(8) . . ?
C25 C24 C23 120.1(8) . . ?
C29 C24 C23 120.9(8) . . ?
C24 C25 C26 120.4(11) . . ?
C24 C25 H25 119.8 . . ?
C26 C25 H25 119.8 . . ?
C25 C26 C27 119.5(12) . . ?
C25 C26 Cl2 119.2(12) . . ?
C27 C26 Cl2 121.2(10) . . ?
C28 C27 C26 119.2(11) . . ?
C28 C27 H27 120.4 . . ?
C26 C27 H27 120.4 . . ?
C27 C28 C29 121.6(13) . . ?
C27 C28 H28 119.2 . . ?
C29 C28 H28 119.2 . . ?
C24 C29 C28 120.4(11) . . ?
C24 C29 H29 119.8 . . ?
C28 C29 H29 119.8 . . ?
O3 C30 O4 123.2(6) . . ?
O3 C30 C31 119.8(6) . . ?
O4 C30 C31 117.0(6) . . ?
C36 C31 C32 119.4(6) . . ?
C36 C31 C30 119.7(6) . . ?
C32 C31 C30 120.9(6) . . ?
C33 C32 C31 118.7(6) . . ?
C33 C32 H32 120.6 . . ?
C31 C32 H32 120.6 . . ?
C32 C33 C34 121.4(7) . . ?
C32 C33 Cl1 119.7(6) . . ?
C34 C33 Cl1 118.9(6) . . ?
C35 C34 C33 118.9(7) . . ?
C35 C34 H34 120.6 . . ?
C33 C34 H34 120.6 . . ?
C34 C35 C36 121.6(7) . . ?
C34 C35 H35 119.2 . . ?
C36 C35 H35 119.2 . . ?
C35 C36 C31 120.1(7) . . ?
C35 C36 H36 120.0 . . ?
C31 C36 H36 120.0 . . ?
O4 Cd1 O3 120.98(18) 5_657 . ?
O4 Cd1 N2 90.52(17) 5_657 5_657 ?
O3 Cd1 N2 89.8(2) . 5_657 ?
O4 Cd1 N1 90.06(18) 5_657 . ?
O3 Cd1 N1 87.5(2) . . ?
N2 Cd1 N1 177.16(18) 5_657 . ?
O4 Cd1 O1 147.97(18) 5_657 . ?
O3 Cd1 O1 90.97(19) . . ?
N2 Cd1 O1 91.82(17) 5_657 . ?
N1 Cd1 O1 89.16(18) . . ?
O4 Cd1 O2 92.84(17) 5_657 . ?
O3 Cd1 O2 145.92(18) . . ?
N2 Cd1 O2 94.26(17) 5_657 . ?
N1 Cd1 O2 88.49(18) . . ?
O1 Cd1 O2 55.13(17) . . ?
O4 Cd1 C23 120.7(2) 5_657 . ?
O3 Cd1 C23 118.2(2) . . ?
N2 Cd1 C23 94.00(18) 5_657 . ?
N1 Cd1 C23 88.09(18) . . ?
O1 Cd1 C23 27.32(18) . . ?
O2 Cd1 C23 27.82(18) . . ?
C21 N1 C20 116.6(6) . . ?
C21 N1 Cd1 122.0(5) . . ?
C20 N1 Cd1 121.3(4) . . ?
C1 N2 C5 116.3(5) . . ?
C1 N2 Cd1 121.3(4) . 5_657 ?
C5 N2 Cd1 122.1(4) . 5_657 ?
C23 O1 Cd1 92.7(4) . . ?
C23 O2 Cd1 89.1(4) . . ?
C30 O3 Cd1 176.0(5) . . ?
C30 O4 Cd1 111.8(4) . 5_657 ?

loop_
_geom_bond_atom_site_label_1
_geom_bond_atom_site_label_2
_geom_bond_distance
_geom_bond_site_symmetry_2
_geom_bond_publ_flag
C1 N2 1.317(8) . ?
C1 C2 1.374(8) . ?
C1 H1 0.9300 . ?
C2 C3 1.360(10) . ?
C2 H2 0.9300 . ?
C3 C4 1.351(10) . ?
C3 C6' 1.513(13) . ?
C3 C6 1.607(14) . ?
C4 C5 1.368(9) . ?
C4 H4 0.9300 . ?
C5 N2 1.325(8) . ?
C5 H5 0.9300 . ?
C6 C7 1.558(19) . ?
C6 C17 1.606(19) . ?
C7 C16 1.601(15) . ?
C7 C8 1.613(14) . ?
C6' C7' 1.349(19) . ?
C7' C8 1.453(13) . ?
C8 C11 1.374(10) 7_646 ?
C8 C9 1.378(10) . ?
C9 C15 1.360(10) 7_646 ?
C9 C10 1.490(11) . ?
C10 H10A 0.9600 . ?
C10 H10B 0.9600 . ?
C10 H10C 0.9600 . ?
C11 C12 1.369(10) . ?
C11 H11 0.9300 . ?
C12 C14 1.380(14) . ?
C12 C13 1.512(12) . ?
C13 H13A 0.9600 . ?
C13 H13B 0.9600 . ?
C13 H13C 0.9600 . ?
C14 C15 1.402(15) . ?
C14 C16' 1.549(15) . ?
C14 C16 1.787(18) . ?
C15 H15 0.9300 . ?
C16 C17 1.54(2) . ?
C17 C18 1.653(15) . ?
C16' C17' 1.363(19) . ?
C17' C18 1.486(15) . ?
C18 C19 1.342(11) . ?
C18 C22 1.353(12) . ?
C19 C20 1.367(9) . ?
C19 H19 0.9300 . ?
C20 N1 1.342(9) . ?
C20 H20 0.9300 . ?
C21 N1 1.317(9) . ?
C21 C22 1.376(10) . ?
C21 H21 0.9300 . ?
C22 H22 0.9300 . ?
C23 O1 1.241(8) . ?
C23 O2 1.260(8) . ?
C23 C24 1.494(10) . ?
C23 Cd1 2.700(7) . ?
C24 C25 1.356(12) . ?
C24 C29 1.361(12) . ?
C25 C26 1.380(13) . ?
C25 H25 0.9300 . ?
C26 C27 1.388(18) . ?
C26 Cl2 1.712(13) . ?
C27 C28 1.316(17) . ?
C27 H27 0.9300 . ?
C28 C29 1.371(13) . ?
C28 H28 0.9300 . ?
C29 H29 0.9300 . ?
C30 O3 1.224(7) . ?
C30 O4 1.254(7) . ?
C30 C31 1.497(9) . ?
C31 C36 1.379(8) . ?
C31 C32 1.385(8) . ?
C32 C33 1.368(9) . ?
C32 H32 0.9300 . ?
C33 C34 1.374(11) . ?
C33 Cl1 1.734(7) . ?
C34 C35 1.346(11) . ?
C34 H34 0.9300 . ?
C35 C36 1.352(9) . ?
C35 H35 0.9300 . ?
C36 H36 0.9300 . ?
Cd1 O4 2.226(4) 5_657 ?
Cd1 O3 2.288(5) . ?
Cd1 N2 2.316(5) 5_657 ?
Cd1 N1 2.326(5) . ?
Cd1 O1 2.340(5) . ?
Cd1 O2 2.409(5) . ?

loop_
_geom_torsion_atom_site_label_1
_geom_torsion_atom_site_label_2
_geom_torsion_atom_site_label_3
_geom_torsion_atom_site_label_4
_geom_torsion
_geom_torsion_site_symmetry_1
_geom_torsion_site_symmetry_2
_geom_torsion_site_symmetry_3
_geom_torsion_site_symmetry_4
_geom_torsion_publ_flag
N2 C1 C2 C3 -0.2(12) . . . . ?
C1 C2 C3 C4 2.9(12) . . . . ?
C1 C2 C3 C6' 161.8(8) . . . . ?
C1 C2 C3 C6 -149.8(8) . . . . ?
C2 C3 C4 C5 -2.3(12) . . . . ?
C6' C3 C4 C5 -157.9(9) . . . . ?
C6 C3 C4 C5 151.2(8) . . . . ?
C3 C4 C5 N2 -0.9(11) . . . . ?
C4 C3 C6 C7 44.6(13) . . . . ?
C2 C3 C6 C7 -162.8(10) . . . . ?
C4 C3 C6 C17 -62.5(15) . . . . ?
C2 C3 C6 C17 90.1(14) . . . . ?
C3 C6 C7 C16 -125.4(11) . . . . ?
C17 C6 C7 C16 1.2(10) . . . . ?
C3 C6 C7 C8 113.2(11) . . . . ?
C17 C6 C7 C8 -120.2(10) . . . . ?
C4 C3 C6' C7' -22.1(17) . . . . ?
C2 C3 C6' C7' -178.6(11) . . . . ?
C3 C6' C7' C8 -162.1(10) . . . . ?
C6' C7' C8 C11 -4.9(17) . . . 7_646 ?
C6' C7' C8 C9 -173.2(11) . . . . ?
C6 C7 C8 C11 21.3(13) . . . 7_646 ?
C16 C7 C8 C11 -83.6(14) . . . 7_646 ?
C6 C7 C8 C9 176.8(9) . . . . ?
C16 C7 C8 C9 72.0(13) . . . . ?
C11 C8 C9 C15 7.1(12) 7_646 . . 7_646 ?
C7' C8 C9 C15 175.2(11) . . . 7_646 ?
C7 C8 C9 C15 -151.0(10) . . . 7_646 ?
C11 C8 C9 C10 -175.9(8) 7_646 . . . ?
C7' C8 C9 C10 -7.8(13) . . . . ?
C7 C8 C9 C10 26.0(11) . . . . ?
C8 C11 C12 C14 4.1(14) 7_646 . . . ?
C8 C11 C12 C13 -179.5(8) 7_646 . . . ?
C11 C12 C14 C15 -11.7(18) . . . . ?
C13 C12 C14 C15 172.1(12) . . . . ?
C11 C12 C14 C16' -156.7(9) . . . . ?
C13 C12 C14 C16' 27.1(16) . . . . ?
C11 C12 C14 C16 137.7(9) . . . . ?
C13 C12 C14 C16 -38.5(17) . . . . ?
C12 C14 C15 C9 11(2) . . . 7_646 ?
C16' C14 C15 C9 149.0(13) . . . 7_646 ?
C16 C14 C15 C9 -141.4(12) . . . 7_646 ?
C6 C7 C16 C17 -1.2(11) . . . . ?
C8 C7 C16 C17 118.1(12) . . . . ?
C6 C7 C16 C14 -122.2(13) . . . . ?
C8 C7 C16 C14 -3(2) . . . . ?
C12 C14 C16 C17 164.4(11) . . . . ?
C15 C14 C16 C17 -44.6(15) . . . . ?
C12 C14 C16 C7 -86.3(17) . . . . ?
C15 C14 C16 C7 64.7(17) . . . . ?
C7 C16 C17 C6 1.2(10) . . . . ?
C14 C16 C17 C6 130.9(11) . . . . ?
C7 C16 C17 C18 128.1(11) . . . . ?
C14 C16 C17 C18 -102.2(13) . . . . ?
C7 C6 C17 C16 -1.2(11) . . . . ?
C3 C6 C17 C16 119.6(12) . . . . ?
C7 C6 C17 C18 -119.3(13) . . . . ?
C3 C6 C17 C18 2(2) . . . . ?
C12 C14 C16' C17' -168.9(12) . . . . ?
C15 C14 C16' C17' 48(2) . . . . ?
C14 C16' C17' C18 151.0(16) . . . . ?
C16' C17' C18 C19 146.3(17) . . . . ?
C16' C17' C18 C22 -10(2) . . . . ?
C16 C17 C18 C19 172.9(10) . . . . ?
C6 C17 C18 C19 -80.1(15) . . . . ?
C16 C17 C18 C22 -35.5(17) . . . . ?
C6 C17 C18 C22 71.4(18) . . . . ?
C22 C18 C19 C20 -1.4(15) . . . . ?
C17' C18 C19 C20 -156.5(10) . . . . ?
C17 C18 C19 C20 153.1(8) . . . . ?
C18 C19 C20 N1 -1.6(12) . . . . ?
C19 C18 C22 C21 2.4(16) . . . . ?
C17' C18 C22 C21 160.3(10) . . . . ?
C17 C18 C22 C21 -147.3(10) . . . . ?
N1 C21 C22 C18 -0.7(15) . . . . ?
O1 C23 C24 C25 -172.9(8) . . . . ?
O2 C23 C24 C25 10.0(11) . . . . ?
O1 C23 C24 C29 10.0(12) . . . . ?
O2 C23 C24 C29 -167.1(9) . . . . ?
C29 C24 C25 C26 -2.2(17) . . . . ?
C23 C24 C25 C26 -179.4(10) . . . . ?
C24 C25 C26 C27 2(2) . . . . ?
C24 C25 C26 Cl2 177.0(9) . . . . ?
C25 C26 C27 C28 0(3) . . . . ?
Cl2 C26 C27 C28 -175.1(14) . . . . ?
C26 C27 C28 C29 -1(3) . . . . ?
C25 C24 C29 C28 0.8(19) . . . . ?
C23 C24 C29 C28 178.0(12) . . . . ?
C27 C28 C29 C24 1(3) . . . . ?
O3 C30 C31 C36 176.7(6) . . . . ?
O4 C30 C31 C36 -2.1(9) . . . . ?
O3 C30 C31 C32 -2.4(9) . . . . ?
O4 C30 C31 C32 178.9(6) . . . . ?
C36 C31 C32 C33 -1.2(10) . . . . ?
C30 C31 C32 C33 177.8(6) . . . . ?
C31 C32 C33 C34 0.0(11) . . . . ?
C31 C32 C33 Cl1 -178.4(5) . . . . ?
C32 C33 C34 C35 0.5(14) . . . . ?
Cl1 C33 C34 C35 178.9(7) . . . . ?
C33 C34 C35 C36 0.2(15) . . . . ?
C34 C35 C36 C31 -1.5(14) . . . . ?
C32 C31 C36 C35 2.0(11) . . . . ?
C30 C31 C36 C35 -177.1(7) . . . . ?
C22 C21 N1 C20 -2.2(11) . . . . ?
C22 C21 N1 Cd1 175.2(7) . . . . ?
C19 C20 N1 C21 3.3(10) . . . . ?
C19 C20 N1 Cd1 -174.1(5) . . . . ?
C2 C1 N2 C5 -2.9(10) . . . . ?
C2 C1 N2 Cd1 170.6(5) . . . 5_657 ?
C4 C5 N2 C1 3.5(10) . . . . ?
C4 C5 N2 Cd1 -170.0(5) . . . 5_657 ?
O2 C23 O1 Cd1 2.4(7) . . . . ?
C24 C23 O1 Cd1 -174.6(6) . . . . ?
O1 C23 O2 Cd1 -2.3(7) . . . . ?
C24 C23 O2 Cd1 174.7(6) . . . . ?
O3 C30 O4 Cd1 -3.0(8) . . . 5_657 ?
C31 C30 O4 Cd1 175.7(4) . . . 5_657 ?
